data_4335444
loop_
_publ_author_name
'Hiroshi Fukuoka'
'Kumi Masuoka'
'Teruhiko Hanaoka'
'Kei Inumaru'

_publ_contact_author_address 'Hiroshima University, Higashi-Hiroshima 739-8527, Japan'
_publ_contact_author_name 'Hiroshi Fukuoka'
_publ_contact_author_phone +81-82-424-7742
_publ_section_title
;
 New Polymorph of Mo3S4 Prepared using a High-pressure Synthesis
 Technique: Crystal Structure, Electronic Property, and Band Calculation
;
_journal_name_full 'Inorganic Chemistry'
_journal_page_first 7918
_journal_page_last 7922
_journal_paper_doi 10.1021/ic400423n
_journal_volume 52
_journal_year 2013
_chemical_formula_moiety 'Mo3 S4'
_chemical_formula_sum 'Mo3 S4'
_chemical_formula_weight 416.06
_chemical_name_systematic
; 
 ? 
;
_space_group_IT_number 2
_symmetry_cell_setting triclinic
_symmetry_space_group_name_Hall '-P 1'
_symmetry_space_group_name_H-M 'P -1'
_atom_sites_solution_hydrogens none
_atom_sites_solution_primary direct
_atom_sites_solution_secondary difmap
_audit_creation_method SHELXL-97
_cell_angle_alpha 103.899(3)
_cell_angle_beta 117.753(3)
_cell_angle_gamma 103.958(3)
_cell_formula_units_Z 2
_cell_length_a 6.364(2)
_cell_length_b 6.608(2)
_cell_length_c 6.809(2)
_cell_measurement_reflns_used 800
_cell_measurement_temperature 296(2)
_cell_measurement_theta_max 23.81
_cell_measurement_theta_min 3.48
_cell_volume 224.25(12)
_computing_structure_refinement 'SHELXL-97 (Sheldrick, 2008)'
_computing_structure_solution 'SHELXS-97 (Sheldrick, 2008)'
_diffrn_ambient_temperature 296(2)
_diffrn_detector_area_resol_mean 0.89
_diffrn_measured_fraction_theta_full 0.979
_diffrn_measured_fraction_theta_max 0.979
_diffrn_measurement_device_type 'Bruker Apex-2'
_diffrn_measurement_method 'narrow-frame algorithm'
_diffrn_radiation_monochromator graphite
_diffrn_radiation_source 'fine-focus sealed tube'
_diffrn_radiation_type MoK\a
_diffrn_radiation_wavelength 0.71073
_diffrn_reflns_av_R_equivalents 0.0069
_diffrn_reflns_av_sigmaI/netI 0.0105
_diffrn_reflns_limit_h_max 7
_diffrn_reflns_limit_h_min -6
_diffrn_reflns_limit_k_max 4
_diffrn_reflns_limit_k_min -7
_diffrn_reflns_limit_l_max 7
_diffrn_reflns_limit_l_min -7
_diffrn_reflns_number 933
_diffrn_reflns_theta_full 23.47
_diffrn_reflns_theta_max 23.47
_diffrn_reflns_theta_min 3.48
_exptl_absorpt_coefficient_mu 9.923
_exptl_absorpt_correction_T_max 1.0
_exptl_absorpt_correction_T_min 0.859
_exptl_absorpt_correction_type multi-scan
_exptl_absorpt_process_details SADABS
_exptl_crystal_colour black
_exptl_crystal_density_diffrn 6.161
_exptl_crystal_description 'a rectangular parallelepiped'
_exptl_crystal_F_000 380
_exptl_crystal_size_max 0.06
_exptl_crystal_size_mid 0.04
_exptl_crystal_size_min 0.02
_refine_diff_density_max 1.731
_refine_diff_density_min -1.525
_refine_diff_density_rms 0.190
_refine_ls_extinction_method none
_refine_ls_goodness_of_fit_ref 1.137
_refine_ls_hydrogen_treatment none
_refine_ls_matrix_type full
_refine_ls_number_parameters 64
_refine_ls_number_reflns 652
_refine_ls_number_restraints 0
_refine_ls_restrained_S_all 1.137
_refine_ls_R_factor_all 0.0224
_refine_ls_R_factor_gt 0.0218
_refine_ls_shift/su_max 0.000
_refine_ls_shift/su_mean 0.000
_refine_ls_structure_factor_coef Fsqd
_refine_ls_weighting_details 'calc w=1/[\s^2^(Fo^2^)+(0.0282P)^2^+2.1932P] where P=(Fo^2^+2Fc^2^)/3'
_refine_ls_weighting_scheme calc
_refine_ls_wR_factor_gt 0.0585
_refine_ls_wR_factor_ref 0.0589
_reflns_number_gt 629
_reflns_number_total 652
_reflns_threshold_expression >2sigma(I)
_cod_data_source_file ic400423n_si_001.cif
_cod_data_source_block Mo3S4
_cod_original_cell_volume 224.28(13)
_cod_database_code 4335444

loop_
_symmetry_equiv_pos_as_xyz
'x, y, z'
'-x, -y, -z'

loop_
_atom_site_label
_atom_site_type_symbol
_atom_site_fract_x
_atom_site_fract_y
_atom_site_fract_z
_atom_site_U_iso_or_equiv
_atom_site_adp_type
_atom_site_occupancy
_atom_site_symmetry_multiplicity
_atom_site_calc_flag
Mo1 Mo 0.27920(10) 0.00147(8) 0.50321(9) 0.0083(2) Uani 1 1 d
Mo2 Mo 0.45364(10) 0.48276(8) 1.18129(9) 0.0048(2) Uani 1 1 d
Mo3 Mo -0.02510(10) 0.48563(8) 1.19147(9) 0.0049(2) Uani 1 1 d
S1 S 0.5307(3) 0.2127(2) 0.9482(3) 0.0056(3) Uani 1 1 d
S2 S 0.0542(3) 0.2693(3) 0.4722(3) 0.0057(3) Uani 1 1 d
S3 S -0.0163(3) -0.2054(2) 0.0635(3) 0.0059(3) Uani 1 1 d
S4 S 0.4454(3) -0.2851(3) 0.5320(3) 0.0053(3) Uani 1 1 d

loop_
_atom_site_aniso_label
_atom_site_aniso_U_11
_atom_site_aniso_U_22
_atom_site_aniso_U_33
_atom_site_aniso_U_23
_atom_site_aniso_U_13
_atom_site_aniso_U_12
Mo1 0.0112(4) 0.0048(3) 0.0041(3) 0.0021(3) 0.0015(3) 0.0015(3)
Mo2 0.0055(3) 0.0044(3) 0.0035(3) 0.0021(2) 0.0018(3) 0.0015(2)
Mo3 0.0057(3) 0.0043(3) 0.0033(3) 0.0019(2) 0.0018(2) 0.0017(2)
S1 0.0057(8) 0.0053(7) 0.0051(7) 0.0027(6) 0.0025(7) 0.0018(6)
S2 0.0056(8) 0.0074(8) 0.0052(8) 0.0033(6) 0.0033(7) 0.0029(6)
S3 0.0063(8) 0.0058(7) 0.0059(7) 0.0030(6) 0.0032(6) 0.0025(6)
S4 0.0058(8) 0.0061(7) 0.0039(8) 0.0023(6) 0.0026(6) 0.0026(6)

loop_
_atom_type_symbol
_atom_type_description
_atom_type_scat_dispersion_real
_atom_type_scat_dispersion_imag
_atom_type_scat_source
S S 0.1246 0.1234 'International Tables Vol C Tables 4.2.6.8 and 6.1.1.4'
Mo Mo -1.6832 0.6857 'International Tables Vol C Tables 4.2.6.8 and 6.1.1.4'

loop_
_geom_angle_atom_site_label_1
_geom_angle_atom_site_label_2
_geom_angle_atom_site_label_3
_geom_angle
_geom_angle_site_symmetry_1
_geom_angle_site_symmetry_3
S4 Mo1 S4 107.00(5) 2_656 .
S4 Mo1 S3 92.07(5) 2_656 .
S4 Mo1 S3 91.47(5) . .
S4 Mo1 S1 91.92(5) 2_656 .
S4 Mo1 S1 93.00(5) . .
S3 Mo1 S1 172.88(5) . .
S4 Mo1 S2 80.72(6) 2_656 .
S4 Mo1 S2 172.26(5) . .
S3 Mo1 S2 87.59(5) . .
S1 Mo1 S2 87.25(5) . .
S4 Mo1 S2 171.85(5) 2_656 2_556
S4 Mo1 S2 81.07(6) . 2_556
S3 Mo1 S2 86.45(5) . 2_556
S1 Mo1 S2 88.77(5) . 2_556
S2 Mo1 S2 91.20(6) . 2_556
S4 Mo1 Mo1 53.60(4) 2_656 2_656
S4 Mo1 Mo1 53.40(4) . 2_656
S3 Mo1 Mo1 92.97(5) . 2_656
S1 Mo1 Mo1 94.14(4) . 2_656
S2 Mo1 Mo1 134.32(4) . 2_656
S2 Mo1 Mo1 134.45(5) 2_556 2_656
S4 Mo1 Mo3 129.95(4) 2_656 1_544
S4 Mo1 Mo3 53.07(4) . 1_544
S3 Mo1 Mo3 50.27(4) . 1_544
S1 Mo1 Mo3 129.65(4) . 1_544
S2 Mo1 Mo3 121.55(5) . 1_544
S2 Mo1 Mo3 53.97(4) 2_556 1_544
Mo1 Mo1 Mo3 91.91(3) 2_656 1_544
S4 Mo1 Mo2 53.82(4) 2_656 2_667
S4 Mo1 Mo2 130.20(5) . 2_667
S3 Mo1 Mo2 129.77(4) . 2_667
S1 Mo1 Mo2 49.57(4) . 2_667
S2 Mo1 Mo2 54.80(4) . 2_667
S2 Mo1 Mo2 121.89(4) 2_556 2_667
Mo1 Mo1 Mo2 92.74(3) 2_656 2_667
Mo3 Mo1 Mo2 175.34(2) 1_544 2_667
S3 Mo2 S1 108.01(6) 2_556 2_667
S3 Mo2 S1 85.16(6) 2_556 .
S1 Mo2 S1 107.07(5) 2_667 .
S3 Mo2 S4 88.82(5) 2_556 2_657
S1 Mo2 S4 158.76(6) 2_667 2_657
S1 Mo2 S4 86.71(6) . 2_657
S3 Mo2 S4 98.76(5) 2_556 1_566
S1 Mo2 S4 89.98(6) 2_667 1_566
S1 Mo2 S4 160.50(5) . 1_566
S4 Mo2 S4 74.34(6) 2_657 1_566
S3 Mo2 S2 164.49(5) 2_556 2_667
S1 Mo2 S2 86.76(5) 2_667 2_667
S1 Mo2 S2 95.18(6) . 2_667
S4 Mo2 S2 75.74(5) 2_657 2_667
S4 Mo2 S2 75.98(5) 1_566 2_667
S3 Mo2 Mo3 54.16(4) 2_556 2_567
S1 Mo2 Mo3 53.86(4) 2_667 2_567
S1 Mo2 Mo3 101.29(5) . 2_567
S4 Mo2 Mo3 140.60(4) 2_657 2_567
S4 Mo2 Mo3 96.39(5) 1_566 2_567
S2 Mo2 Mo3 140.21(4) 2_667 2_567
S3 Mo2 Mo2 100.86(5) 2_556 2_667
S1 Mo2 Mo2 53.72(4) 2_667 2_667
S1 Mo2 Mo2 53.35(4) . 2_667
S4 Mo2 Mo2 137.21(5) 2_657 2_667
S4 Mo2 Mo2 142.62(5) 1_566 2_667
S2 Mo2 Mo2 91.64(5) 2_667 2_667
Mo3 Mo2 Mo2 70.74(3) 2_567 2_667
S3 Mo2 Mo1 134.52(4) 2_556 2_667
S1 Mo2 Mo1 51.90(4) 2_667 2_667
S1 Mo2 Mo1 136.69(4) . 2_667
S4 Mo2 Mo1 107.03(5) 2_657 2_667
S4 Mo2 Mo1 49.14(4) 1_566 2_667
S2 Mo2 Mo1 51.88(3) 2_667 2_667
Mo3 Mo2 Mo1 93.39(3) 2_567 2_667
Mo2 Mo2 Mo1 95.50(3) 2_667 2_667
S3 Mo2 Mo3 49.46(4) 2_556 .
S1 Mo2 Mo3 91.03(4) 2_667 .
S1 Mo2 Mo3 134.59(4) . .
S4 Mo2 Mo3 90.36(4) 2_657 .
S4 Mo2 Mo3 51.89(4) 1_566 .
S2 Mo2 Mo3 127.84(4) 2_667 .
Mo3 Mo2 Mo3 56.64(3) 2_567 .
Mo2 Mo2 Mo3 127.37(3) 2_667 .
Mo1 Mo2 Mo3 87.23(2) 2_667 .
S3 Mo3 S1 82.40(6) 2_556 1_455
S3 Mo3 S3 107.79(5) 2_556 1_566
S1 Mo3 S3 106.66(6) 1_455 1_566
S3 Mo3 S4 99.69(6) 2_556 1_566
S1 Mo3 S4 162.61(5) 1_455 1_566
S3 Mo3 S4 89.24(5) 1_566 1_566
S3 Mo3 S2 166.20(5) 2_556 2_567
S1 Mo3 S2 96.11(5) 1_455 2_567
S3 Mo3 S2 85.82(5) 1_566 2_567
S4 Mo3 S2 77.71(5) 1_566 2_567
S3 Mo3 S2 88.08(6) 2_556 1_556
S1 Mo3 S2 86.35(5) 1_455 1_556
S3 Mo3 S2 160.41(5) 1_566 1_556
S4 Mo3 S2 76.51(5) 1_566 1_556
S2 Mo3 S2 78.13(6) 2_567 1_556
S3 Mo3 Mo3 54.40(4) 2_556 2_567
S1 Mo3 Mo3 97.66(5) 1_455 2_567
S3 Mo3 Mo3 53.39(4) 1_566 2_567
S4 Mo3 Mo3 97.50(5) 1_566 2_567
S2 Mo3 Mo3 139.15(5) 2_567 2_567
S2 Mo3 Mo3 140.92(5) 1_556 2_567
S3 Mo3 Mo2 97.41(5) 2_556 2_567
S1 Mo3 Mo2 53.48(4) 1_455 2_567
S3 Mo3 Mo2 53.20(4) 1_566 2_567
S4 Mo3 Mo2 142.05(4) 1_566 2_567
S2 Mo3 Mo2 92.60(4) 2_567 2_567
S2 Mo3 Mo2 137.85(4) 1_556 2_567
Mo3 Mo3 Mo2 66.25(3) 2_567 2_567
S3 Mo3 Mo1 135.31(4) 2_556 1_566
S1 Mo3 Mo1 137.49(4) 1_455 1_566
S3 Mo3 Mo1 51.12(4) 1_566 1_566
S4 Mo3 Mo1 49.49(4) 1_566 1_566
S2 Mo3 Mo1 52.29(4) 2_567 1_566
S2 Mo3 Mo1 109.46(5) 1_556 1_566
Mo3 Mo3 Mo1 93.63(3) 2_567 1_566
Mo2 Mo3 Mo1 95.67(3) 2_567 1_566
S3 Mo3 Mo2 49.50(4) 2_556 .
S1 Mo3 Mo2 131.89(4) 1_455 .
S3 Mo3 Mo2 90.30(4) 1_566 .
S4 Mo3 Mo2 52.82(4) 1_566 .
S2 Mo3 Mo2 130.44(4) 2_567 .
S2 Mo3 Mo2 91.61(4) 1_556 .
Mo3 Mo3 Mo2 57.11(2) 2_567 .
Mo2 Mo3 Mo2 123.36(3) 2_567 .
Mo1 Mo3 Mo2 88.12(2) 1_566 .
Mo2 S1 Mo2 72.93(5) 2_667 .
Mo2 S1 Mo3 72.66(5) 2_667 1_655
Mo2 S1 Mo3 86.52(6) . 1_655
Mo2 S1 Mo1 78.53(5) 2_667 .
Mo2 S1 Mo1 128.48(6) . .
Mo3 S1 Mo1 124.29(6) 1_655 .
Mo1 S2 Mo1 88.80(6) . 2_556
Mo1 S2 Mo3 126.91(6) . 2_567
Mo1 S2 Mo3 73.74(5) 2_556 2_567
Mo1 S2 Mo3 126.98(6) . 1_554
Mo1 S2 Mo3 127.91(6) 2_556 1_554
Mo3 S2 Mo3 101.87(6) 2_567 1_554
Mo1 S2 Mo2 73.32(5) . 2_667
Mo1 S2 Mo2 126.81(6) 2_556 2_667
Mo3 S2 Mo2 78.29(5) 2_567 2_667
Mo3 S2 Mo2 101.43(6) 1_554 2_667
Mo3 S3 Mo2 81.05(5) 2_556 2_556
Mo3 S3 Mo3 72.21(5) 2_556 1_544
Mo2 S3 Mo3 72.64(5) 2_556 1_544
Mo3 S3 Mo1 126.41(7) 2_556 .
Mo2 S3 Mo1 130.82(6) 2_556 .
Mo3 S3 Mo1 78.61(5) 1_544 .
Mo1 S4 Mo1 73.00(5) 2_656 .
Mo1 S4 Mo3 120.40(6) 2_656 1_544
Mo1 S4 Mo3 77.44(5) . 1_544
Mo1 S4 Mo2 131.71(7) 2_656 2_657
Mo1 S4 Mo2 132.71(6) . 2_657
Mo3 S4 Mo2 106.32(6) 1_544 2_657
Mo1 S4 Mo2 77.04(5) 2_656 1_544
Mo1 S4 Mo2 120.36(6) . 1_544
Mo3 S4 Mo2 75.29(5) 1_544 1_544
Mo2 S4 Mo2 105.66(6) 2_657 1_544

loop_
_geom_bond_atom_site_label_1
_geom_bond_atom_site_label_2
_geom_bond_distance
_geom_bond_site_symmetry_2
Mo1 S4 2.3805(16) 2_656
Mo1 S4 2.3867(17) .
Mo1 S3 2.4329(17) .
Mo1 S1 2.4629(17) .
Mo1 S2 2.5191(16) .
Mo1 S2 2.5249(16) 2_556
Mo1 Mo1 2.8358(14) 2_656
Mo1 Mo3 3.0639(11) 1_544
Mo1 Mo2 3.0672(11) 2_667
Mo2 S3 2.3741(17) 2_556
Mo2 S1 2.3822(16) 2_667
Mo2 S1 2.3938(16) .
Mo2 S4 2.5279(16) 2_657
Mo2 S4 2.5405(16) 1_566
Mo2 S2 2.6165(17) 2_667
Mo2 Mo3 2.8297(10) 2_567
Mo2 Mo2 2.8386(12) 2_667
Mo2 Mo1 3.0672(11) 2_667
Mo2 Mo3 3.0843(12) .
Mo3 S3 2.3726(16) 2_556
Mo3 S1 2.3941(17) 1_455
Mo3 S3 2.4035(16) 1_566
Mo3 S4 2.5091(17) 1_566
Mo3 S2 2.5808(16) 2_567
Mo3 S2 2.5916(16) 1_556
Mo3 Mo3 2.8146(13) 2_567
Mo3 Mo2 2.8297(10) 2_567
Mo3 Mo1 3.0639(11) 1_566
S1 Mo2 2.3823(16) 2_667
S1 Mo3 2.3941(17) 1_655
S2 Mo1 2.5249(16) 2_556
S2 Mo3 2.5808(16) 2_567
S2 Mo3 2.5916(16) 1_554
S2 Mo2 2.6165(17) 2_667
S3 Mo3 2.3726(16) 2_556
S3 Mo2 2.3740(17) 2_556
S3 Mo3 2.4035(16) 1_544
S4 Mo1 2.3805(16) 2_656
S4 Mo3 2.5091(16) 1_544
S4 Mo2 2.5279(16) 2_657
S4 Mo2 2.5405(16) 1_544
